data_7015318
loop_
_publ_author_name
'Tandon, Santokh S.'
'Dul, Marie-Claire'
'Lee, John L.'
'Dawe, Louise N.'
'Anwar, Muhammad U.'
'Thompson, Laurence K.'

_publ_section_title
;
 Complexes of ditopic carbo- and thio-carbohydrazone
 ligands--mononuclear, 1D chain, dinuclear and tetranuclear examples.
;
_journal_issue 14
_journal_name_full 'Dalton transactions (Cambridge, England : 2003)'
_journal_page_first 3466
_journal_page_last 3475
_journal_paper_doi 10.1039/c0dt01487g
_journal_volume 40
_journal_year 2011
_chemical_formula_moiety 'C7 H8 N4 Ni O5, 2(H2 O), 0.5(H2 O)'
_chemical_formula_sum 'C7 H13 N4 Ni O7.5'
_chemical_formula_weight 331.90
_chemical_name_systematic
;
?
;
_space_group_IT_number 14
_symmetry_cell_setting monoclinic
_symmetry_Int_Tables_number 14
_symmetry_space_group_name_Hall '-P 2ybc'
_symmetry_space_group_name_H-M 'P 1 21/c 1'
_atom_sites_solution_hydrogens geom
_atom_sites_solution_primary direct
_atom_sites_solution_secondary difmap
_audit_creation_method SHELXL-97
_cell_angle_alpha 90.00
_cell_angle_beta 107.787(7)
_cell_angle_gamma 90.00
_cell_formula_units_Z 4
_cell_length_a 14.584(9)
_cell_length_b 7.305(4)
_cell_length_c 12.245(7)
_cell_measurement_reflns_used 3764
_cell_measurement_temperature 153(2)
_cell_measurement_theta_max 29.5127
_cell_measurement_theta_min 1.7466
_cell_volume 1242.2(12)
_computing_cell_refinement 'CrystalClear (Rigaku/MSC Inc., 2005)'
_computing_data_collection 'CrystalClear (Rigaku/MSC Inc., 2005)'
_computing_data_reduction 'CrystalClear (Rigaku/MSC Inc., 2005)'
_computing_molecular_graphics 'CrystalStructure3.7.0(Rigaku/MSC Inc.,2005)'
_computing_publication_material 'CrystalStructure3.7.0(Rigaku/MSC Inc.,2005)'
_computing_structure_refinement 'SHELXL-97 (Sheldrick, 1997)'
_computing_structure_solution 'SIR92 (Altomare et al, 1994)'
_diffrn_ambient_temperature 153(2)
_diffrn_detector_area_resol_mean 14.63
_diffrn_measured_fraction_theta_full 0.996
_diffrn_measured_fraction_theta_max 0.996
_diffrn_measurement_device_type 'Rigaku Saturn'
_diffrn_measurement_method \w
_diffrn_radiation_monochromator 'graphite - Rigaku SHINE'
_diffrn_radiation_source 'fine-focus sealed tube'
_diffrn_radiation_type MoK\a
_diffrn_radiation_wavelength 0.71075
_diffrn_reflns_av_R_equivalents 0.0566
_diffrn_reflns_av_sigmaI/netI 0.0290
_diffrn_reflns_limit_h_max 18
_diffrn_reflns_limit_h_min -18
_diffrn_reflns_limit_k_max 9
_diffrn_reflns_limit_k_min -9
_diffrn_reflns_limit_l_max 15
_diffrn_reflns_limit_l_min -15
_diffrn_reflns_number 15333
_diffrn_reflns_theta_full 26.48
_diffrn_reflns_theta_max 26.48
_diffrn_reflns_theta_min 3.15
_exptl_absorpt_coefficient_mu 1.604
_exptl_absorpt_correction_T_max 0.9761
_exptl_absorpt_correction_T_min 0.8553
_exptl_absorpt_correction_type numerical
_exptl_absorpt_process_details '(T. Higashi, 2000)'
_exptl_crystal_colour 'Light Blue'
_exptl_crystal_density_diffrn 1.775
_exptl_crystal_density_method 'not measured'
_exptl_crystal_description Prism
_exptl_crystal_F_000 684
_exptl_crystal_size_max 0.30
_exptl_crystal_size_mid 0.18
_exptl_crystal_size_min 0.03
_refine_diff_density_max 1.875
_refine_diff_density_min -0.512
_refine_diff_density_rms 0.139
_refine_ls_extinction_coef 0.0105(19)
_refine_ls_extinction_expression Fc^*^=kFc[1+0.001xFc^2^\l^3^/sin(2\q)]^-1/4^
_refine_ls_extinction_method SHELXL
_refine_ls_goodness_of_fit_ref 1.095
_refine_ls_hydrogen_treatment constr
_refine_ls_matrix_type full
_refine_ls_number_parameters 183
_refine_ls_number_reflns 2553
_refine_ls_number_restraints 0
_refine_ls_restrained_S_all 1.095
_refine_ls_R_factor_all 0.0612
_refine_ls_R_factor_gt 0.0608
_refine_ls_shift/su_max 0.000
_refine_ls_shift/su_mean 0.000
_refine_ls_structure_factor_coef Fsqd
_refine_ls_weighting_details 'calc w=1/[\s^2^(Fo^2^)+(0.0643P)^2^+9.0443P] where P=(Fo^2^+2Fc^2^)/3'
_refine_ls_weighting_scheme calc
_refine_ls_wR_factor_gt 0.1589
_refine_ls_wR_factor_ref 0.1591
_reflns_number_gt 2535
_reflns_number_total 2553
_reflns_threshold_expression >2sigma(I)
_cod_data_source_file c0dt01487g.txt
_cod_data_source_block 2
_cod_depositor_comments
;
The following automatic conversions were performed:
'_exptl_absorpt_correction_type' value 'Numerical' changed to 'numerical'
according to '/home/saulius/struct/CIF-dictionaries/cif_core.dic'
dictionary named 'cif_core.dic' version 2.4.1 from 2010-06-29.

Automatic conversion script
Id: cif_fix_enum 1555 2011-01-17 13:19:09Z saulius 
;
_cod_original_formula_sum 'C7 H13 N4 Ni O7.50'
_cod_database_code 7015318

loop_
_symmetry_equiv_pos_as_xyz
'x, y, z'
'-x, y+1/2, -z+1/2'
'-x, -y, -z'
'x, -y-1/2, z-1/2'

loop_
_atom_site_label
_atom_site_type_symbol
_atom_site_fract_x
_atom_site_fract_y
_atom_site_fract_z
_atom_site_U_iso_or_equiv
_atom_site_adp_type
_atom_site_occupancy
_atom_site_symmetry_multiplicity
_atom_site_calc_flag
_atom_site_refinement_flags
_atom_site_disorder_assembly
_atom_site_disorder_group
Ni1 Ni 0.25305(4) 0.55207(8) 0.34376(5) 0.0161(2) Uani 1 1 d . . .
O1 O 0.3416(2) 0.4589(5) 0.4948(3) 0.0230(7) Uani 1 1 d . . .
O2 O 0.4704(2) 0.2829(5) 0.5657(3) 0.0227(7) Uani 1 1 d . . .
O3 O 0.2865(3) 0.4560(5) -0.0134(3) 0.0304(9) Uani 1 1 d . . .
O4 O 0.0164(3) 0.8578(6) 0.2947(3) 0.0367(10) Uani 1 1 d . . .
O5 O 0.1509(2) 0.7021(5) 0.3814(3) 0.0251(7) Uani 1 1 d . . .
O6 O 0.1716(2) 0.3134(5) 0.3233(4) 0.0330(9) Uani 1 1 d . . .
H9 H 0.1835 0.2105 0.3337 0.040 Uiso 1 1 d . . .
H10 H 0.1135 0.3144 0.2931 0.040 Uiso 1 1 d . . .
O7 O 0.3375(2) 0.7886(5) 0.3561(3) 0.0241(7) Uani 1 1 d . . .
H11 H 0.3253 0.8541 0.4048 0.029 Uiso 1 1 d . . .
H12 H 0.3961 0.7681 0.3771 0.029 Uiso 1 1 d . . .
O8 O 0.2443(8) 0.4563(12) 0.6792(8) 0.048(2) Uani 0.50 1 d P . .
N1 N 0.3478(3) 0.4128(5) 0.2850(3) 0.0188(8) Uani 1 1 d . . .
N2 N 0.3430(3) 0.4004(6) 0.1729(3) 0.0227(9) Uani 1 1 d . . .
H4 H 0.3875 0.3335 0.1571 0.027 Uiso 1 1 calc R . .
N3 N 0.1992(3) 0.5831(6) 0.0869(3) 0.0259(9) Uani 1 1 d . . .
H5 H 0.1611 0.6256 0.0216 0.031 Uiso 1 1 calc R . .
N4 N 0.1759(3) 0.6254(6) 0.1843(3) 0.0209(8) Uani 1 1 d . . .
C1 C 0.4079(3) 0.3597(7) 0.4837(4) 0.0200(9) Uani 1 1 d . . .
C2 C 0.4139(3) 0.3271(6) 0.3632(4) 0.0210(9) Uani 1 1 d . . .
C3 C 0.4912(4) 0.2079(8) 0.3454(5) 0.0304(11) Uani 1 1 d . . .
H1 H 0.5528 0.2732 0.3700 0.036 Uiso 1 1 calc R . .
H2 H 0.4755 0.1766 0.2639 0.036 Uiso 1 1 calc R . .
H3 H 0.4960 0.0955 0.3905 0.036 Uiso 1 1 calc R . .
C4 C 0.2769(4) 0.4801(7) 0.0823(4) 0.0243(10) Uani 1 1 d . . .
C5 C 0.0995(3) 0.7170(7) 0.1774(4) 0.0243(10) Uani 1 1 d . . .
C6 C 0.0281(5) 0.7838(11) 0.0681(5) 0.0452(16) Uani 1 1 d . . .
H6 H -0.0022 0.6787 0.0211 0.054 Uiso 1 1 calc R . .
H7 H 0.0614 0.8587 0.0256 0.054 Uiso 1 1 calc R . .
H8 H -0.0214 0.8575 0.0864 0.054 Uiso 1 1 calc R . .
C7 C 0.0860(3) 0.7635(7) 0.2935(4) 0.0227(10) Uani 1 1 d . . .

loop_
_atom_site_aniso_label
_atom_site_aniso_U_11
_atom_site_aniso_U_22
_atom_site_aniso_U_33
_atom_site_aniso_U_23
_atom_site_aniso_U_13
_atom_site_aniso_U_12
Ni1 0.0137(3) 0.0219(4) 0.0128(3) -0.0001(2) 0.0041(2) 0.0014(2)
O1 0.0183(15) 0.0306(19) 0.0194(16) 0.0046(14) 0.0049(13) 0.0038(14)
O2 0.0147(14) 0.0332(19) 0.0181(15) 0.0066(14) 0.0021(12) 0.0027(13)
O3 0.047(2) 0.032(2) 0.0173(17) 0.0088(14) 0.0161(16) 0.0197(17)
O4 0.0262(18) 0.056(3) 0.0279(19) -0.0031(19) 0.0080(15) 0.0145(18)
O5 0.0194(15) 0.036(2) 0.0177(16) -0.0042(14) 0.0030(13) 0.0015(14)
O6 0.0185(16) 0.0271(19) 0.049(2) 0.0120(17) 0.0038(16) -0.0028(14)
O7 0.0175(15) 0.0228(17) 0.0304(18) -0.0018(14) 0.0046(13) 0.0005(13)
O8 0.079(7) 0.028(4) 0.049(5) -0.003(4) 0.039(5) 0.006(4)
N1 0.0173(18) 0.0214(19) 0.0179(18) -0.0038(15) 0.0058(15) -0.0040(15)
N2 0.028(2) 0.029(2) 0.0137(18) 0.0032(16) 0.0095(16) 0.0079(17)
N3 0.027(2) 0.036(2) 0.0165(19) 0.0051(17) 0.0091(16) 0.0147(18)
N4 0.0219(19) 0.025(2) 0.0160(18) 0.0004(16) 0.0062(15) 0.0002(16)
C1 0.016(2) 0.023(2) 0.020(2) 0.0013(18) 0.0039(17) -0.0036(17)
C2 0.015(2) 0.022(2) 0.023(2) -0.0008(18) 0.0029(17) -0.0014(17)
C3 0.031(3) 0.034(3) 0.027(3) 0.002(2) 0.011(2) 0.012(2)
C4 0.028(2) 0.024(2) 0.022(2) 0.0032(19) 0.0100(19) 0.007(2)
C5 0.022(2) 0.030(3) 0.022(2) 0.002(2) 0.0080(18) 0.0030(19)
C6 0.043(3) 0.066(4) 0.026(3) 0.009(3) 0.009(2) 0.027(3)
C7 0.017(2) 0.031(2) 0.020(2) -0.0024(19) 0.0050(17) 0.0027(19)

loop_
_atom_type_symbol
_atom_type_description
_atom_type_scat_dispersion_real
_atom_type_scat_dispersion_imag
_atom_type_scat_source
C C 0.0033 0.0016 'International Tables Vol C Tables 4.2.6.8 and 6.1.1.4'
H H 0.0000 0.0000 'International Tables Vol C Tables 4.2.6.8 and 6.1.1.4'
N N 0.0061 0.0033 'International Tables Vol C Tables 4.2.6.8 and 6.1.1.4'
Ni Ni 0.3393 1.1124 'International Tables Vol C Tables 4.2.6.8 and 6.1.1.4'
O O 0.0106 0.0060 'International Tables Vol C Tables 4.2.6.8 and 6.1.1.4'

loop_
_geom_angle_atom_site_label_1
_geom_angle_atom_site_label_2
_geom_angle_atom_site_label_3
_geom_angle
_geom_angle_site_symmetry_1
_geom_angle_site_symmetry_3
_geom_angle_publ_flag
N4 Ni1 O5 81.00(15) . . ?
N4 Ni1 N1 91.64(17) . . ?
O5 Ni1 N1 172.59(15) . . ?
N4 Ni1 O1 172.47(15) . . ?
O5 Ni1 O1 106.53(14) . . ?
N1 Ni1 O1 80.84(15) . . ?
N4 Ni1 O6 88.68(16) . . ?
O5 Ni1 O6 92.77(16) . . ?
N1 Ni1 O6 87.87(16) . . ?
O1 Ni1 O6 90.56(15) . . ?
N4 Ni1 O7 89.56(15) . . ?
O5 Ni1 O7 89.68(14) . . ?
N1 Ni1 O7 89.41(15) . . ?
O1 Ni1 O7 90.82(14) . . ?
O6 Ni1 O7 176.73(15) . . ?
C1 O1 Ni1 113.3(3) . . ?
C7 O5 Ni1 114.1(3) . . ?
Ni1 O6 H9 134.7 . . ?
Ni1 O6 H10 121.6 . . ?
H9 O6 H10 103.5 . . ?
Ni1 O7 H11 106.1 . . ?
Ni1 O7 H12 113.6 . . ?
H11 O7 H12 108.1 . . ?
C2 N1 N2 120.9(4) . . ?
C2 N1 Ni1 114.6(3) . . ?
N2 N1 Ni1 124.4(3) . . ?
N1 N2 C4 127.1(4) . . ?
N1 N2 H4 116.5 . . ?
C4 N2 H4 116.5 . . ?
N4 N3 C4 125.8(4) . . ?
N4 N3 H5 117.1 . . ?
C4 N3 H5 117.1 . . ?
C5 N4 N3 120.1(4) . . ?
C5 N4 Ni1 115.0(3) . . ?
N3 N4 Ni1 124.9(3) . . ?
O1 C1 O2 124.5(4) . . ?
O1 C1 C2 118.1(4) . . ?
O2 C1 C2 117.3(4) . . ?
N1 C2 C3 126.8(4) . . ?
N1 C2 C1 113.0(4) . . ?
C3 C2 C1 120.1(4) . . ?
C2 C3 H1 109.5 . . ?
C2 C3 H2 109.5 . . ?
H1 C3 H2 109.5 . . ?
C2 C3 H3 109.5 . . ?
H1 C3 H3 109.5 . . ?
H2 C3 H3 109.5 . . ?
O3 C4 N2 117.2(4) . . ?
O3 C4 N3 116.8(4) . . ?
N2 C4 N3 126.0(4) . . ?
N4 C5 C6 125.5(5) . . ?
N4 C5 C7 114.2(4) . . ?
C6 C5 C7 120.2(4) . . ?
C5 C6 H6 109.5 . . ?
C5 C6 H7 109.5 . . ?
H6 C6 H7 109.5 . . ?
C5 C6 H8 109.5 . . ?
H6 C6 H8 109.5 . . ?
H7 C6 H8 109.5 . . ?
O4 C7 O5 126.0(5) . . ?
O4 C7 C5 118.4(4) . . ?
O5 C7 C5 115.6(4) . . ?

loop_
_geom_bond_atom_site_label_1
_geom_bond_atom_site_label_2
_geom_bond_distance
_geom_bond_site_symmetry_2
_geom_bond_publ_flag
Ni1 N4 2.006(4) . ?
Ni1 O5 2.013(4) . ?
Ni1 N1 2.017(4) . ?
Ni1 O1 2.023(3) . ?
Ni1 O6 2.081(4) . ?
Ni1 O7 2.101(4) . ?
O1 C1 1.248(6) . ?
O2 C1 1.262(6) . ?
O3 C4 1.234(6) . ?
O4 C7 1.231(6) . ?
O5 C7 1.279(6) . ?
O6 H9 0.7731 . ?
O6 H10 0.8141 . ?
O7 H11 0.8256 . ?
O7 H12 0.8271 . ?
N1 C2 1.294(6) . ?
N1 N2 1.356(5) . ?
N2 C4 1.358(6) . ?
N2 H4 0.8800 . ?
N3 N4 1.371(6) . ?
N3 C4 1.376(6) . ?
N3 H5 0.8800 . ?
N4 C5 1.281(6) . ?
C1 C2 1.524(7) . ?
C2 C3 1.492(7) . ?
C3 H1 0.9800 . ?
C3 H2 0.9800 . ?
C3 H3 0.9800 . ?
C5 C6 1.504(7) . ?
C5 C7 1.532(7) . ?
C6 H6 0.9800 . ?
C6 H7 0.9800 . ?
C6 H8 0.9800 . ?
